data_2214556
loop_
_publ_author_name
'Mohammed H. Al-Douh'
'Shafida A. Hamid'
'Hasnah Osman'
'Shea-Lin Ng'
'Hoong-Kun Fun'

_publ_section_title
;
 6,6'-Dimethoxy-2,2'-[<i>m</i>-phenylenebis(nitrilomethylidyne)]diphenol
;
_journal_coeditor_code BT2439
_journal_issue 8
_journal_name_full 'Acta Crystallographica Section E'
_journal_page_first o3570
_journal_page_last o3571
_journal_paper_doi 10.1107/S1600536807034812
_journal_volume 63
_journal_year 2007
_chemical_formula_iupac 'C22 H20 N2 O4'
_chemical_formula_moiety 'C22 H20 N2 O4'
_chemical_formula_sum 'C22 H20 N2 O4'
_chemical_formula_weight 376.40
_chemical_name_common
;
N,N'-Bis(2-hydroxy-3-methoxybenzylidene)1,3-diaminobenzene
;
_chemical_name_systematic
;
6,6'-Dimethoxy-2,2'-[m-phenylenebis(nitrilomethylidyne)]diphenol
;
_space_group_IT_number 15
_symmetry_cell_setting monoclinic
_symmetry_space_group_name_Hall '-C 2yc'
_symmetry_space_group_name_H-M 'C 1 2/c 1'
_atom_sites_solution_hydrogens geom
_atom_sites_solution_primary direct
_atom_sites_solution_secondary difmap
_audit_creation_method SHELXL-97
_cell_angle_alpha 90.00
_cell_angle_beta 109.131(2)
_cell_angle_gamma 90.00
_cell_formula_units_Z 8
_cell_length_a 19.5677(7)
_cell_length_b 6.8591(3)
_cell_length_c 29.3903(11)
_cell_measurement_reflns_used 5349
_cell_measurement_temperature 100.00(10)
_cell_measurement_theta_max 30.30
_cell_measurement_theta_min 1.47
_cell_volume 3726.8(3)
_computing_cell_refinement APEX2
_computing_data_collection 'APEX2 (Bruker, 2005)'
_computing_data_reduction 'SAINT (Bruker, 2005)'
_computing_molecular_graphics SHELXTL
_computing_publication_material
;
SHELXTL and PLATON (Spek, 2003)
;
_computing_structure_refinement SHELXTL
_computing_structure_solution 'SHELXTL (Sheldrick, 1998)'
_diffrn_ambient_temperature 100.00(10)
_diffrn_detector_area_resol_mean 8.33
_diffrn_measured_fraction_theta_full 0.985
_diffrn_measured_fraction_theta_max 0.985
_diffrn_measurement_device_type
;
Bruker SMART APEX II CCD area-detector
;
_diffrn_measurement_method \w
_diffrn_radiation_monochromator graphite
_diffrn_radiation_source 'fine-focus sealed tube'
_diffrn_radiation_type MoK\a
_diffrn_radiation_wavelength 0.71073
_diffrn_reflns_av_R_equivalents 0.0305
_diffrn_reflns_av_sigmaI/netI 0.0355
_diffrn_reflns_limit_h_max 27
_diffrn_reflns_limit_h_min -27
_diffrn_reflns_limit_k_max 9
_diffrn_reflns_limit_k_min -8
_diffrn_reflns_limit_l_max 29
_diffrn_reflns_limit_l_min -41
_diffrn_reflns_number 20168
_diffrn_reflns_theta_full 30.30
_diffrn_reflns_theta_max 30.30
_diffrn_reflns_theta_min 1.47
_diffrn_standards_number 0
_exptl_absorpt_coefficient_mu 0.093
_exptl_absorpt_correction_T_max 0.9785
_exptl_absorpt_correction_T_min 0.8925
_exptl_absorpt_correction_type multi-scan
_exptl_absorpt_process_details '(SADABS; Bruker, 2005)'
_exptl_crystal_colour orange
_exptl_crystal_density_diffrn 1.342
_exptl_crystal_density_method 'not measured'
_exptl_crystal_description block
_exptl_crystal_F_000 1584
_exptl_crystal_size_max 0.80
_exptl_crystal_size_mid 0.41
_exptl_crystal_size_min 0.23
_refine_diff_density_max 0.254
_refine_diff_density_min -0.202
_refine_ls_extinction_method none
_refine_ls_goodness_of_fit_ref 1.068
_refine_ls_hydrogen_treatment mixed
_refine_ls_matrix_type full
_refine_ls_number_parameters 263
_refine_ls_number_reflns 5487
_refine_ls_number_restraints 0
_refine_ls_restrained_S_all 1.068
_refine_ls_R_factor_all 0.0779
_refine_ls_R_factor_gt 0.0483
_refine_ls_shift/su_max 0.000
_refine_ls_shift/su_mean 0.000
_refine_ls_structure_factor_coef Fsqd
_refine_ls_weighting_details 'calc w=1/[\s^2^(Fo^2^)+(0.0877P)^2^] where P=(Fo^2^+2Fc^2^)/3'
_refine_ls_weighting_scheme calc
_refine_ls_wR_factor_gt 0.1349
_refine_ls_wR_factor_ref 0.1587
_reflns_number_gt 3714
_reflns_number_total 5487
_reflns_threshold_expression I>2\s(I)
_cod_data_source_file bt2439.cif
_cod_data_source_block I
_cod_original_sg_symbol_H-M 'C 2/c'
_cod_database_code 2214556
_cod_database_fobs_code 2214556

loop_
_symmetry_equiv_pos_as_xyz
'x, y, z'
'-x, y, -z+1/2'
'x+1/2, y+1/2, z'
'-x+1/2, y+1/2, -z+1/2'
'-x, -y, -z'
'x, -y, z-1/2'
'-x+1/2, -y+1/2, -z'
'x+1/2, -y+1/2, z-1/2'

loop_
_atom_site_type_symbol
_atom_site_label
_atom_site_fract_x
_atom_site_fract_y
_atom_site_fract_z
_atom_site_U_iso_or_equiv
_atom_site_adp_type
_atom_site_calc_flag
_atom_site_refinement_flags
_atom_site_occupancy
O O1 0.48169(5) 0.71031(13) 0.12357(4) 0.0339(2) Uani d . 1
O O2 0.42622(5) 0.70622(12) 0.19363(4) 0.0337(3) Uani d . 1
O O3 0.41256(5) -0.02808(14) 0.47976(3) 0.0360(3) Uani d . 1
O O4 0.39662(5) 0.28910(15) 0.42757(4) 0.0345(2) Uani d . 1
N N1 0.37688(6) 0.89553(15) 0.25253(4) 0.0332(3) Uani d . 1
N N2 0.31250(6) 0.55350(17) 0.37499(4) 0.0342(3) Uani d . 1
C C1 0.44357(7) 0.88164(17) 0.17962(5) 0.0307(3) Uani d . 1
C C2 0.47494(7) 0.88652(18) 0.14290(5) 0.0325(3) Uani d . 1
C C3 0.49608(8) 1.0641(2) 0.12906(6) 0.0410(4) Uani d . 1
H H3A 0.5184 1.0676 0.1056 0.049 Uiso calc R 1
C C4 0.48410(10) 1.2363(2) 0.15010(6) 0.0483(4) Uani d . 1
H H4A 0.4987 1.3543 0.1407 0.058 Uiso calc R 1
C C5 0.45103(9) 1.2344(2) 0.18464(6) 0.0459(4) Uani d . 1
H H5A 0.4422 1.3512 0.1978 0.055 Uiso calc R 1
C C6 0.43032(7) 1.05683(19) 0.20024(5) 0.0349(3) Uani d . 1
C C7 0.39534(7) 1.05516(19) 0.23658(5) 0.0367(3) Uani d . 1
H H7A 0.3858 1.1732 0.2489 0.044 Uiso calc R 1
C C8 0.33731(7) 0.89671(18) 0.28512(5) 0.0334(3) Uani d . 1
C C9 0.28861(8) 1.0459(2) 0.28590(6) 0.0405(4) Uani d . 1
H H9A 0.2836 1.1543 0.2661 0.049 Uiso calc R 1
C C10 0.24824(8) 1.0302(2) 0.31643(6) 0.0445(4) Uani d . 1
H H10A 0.2163 1.1298 0.3171 0.053 Uiso calc R 1
C C11 0.25398(7) 0.8711(2) 0.34595(6) 0.0413(4) Uani d . 1
H H11A 0.2261 0.8632 0.3662 0.050 Uiso calc R 1
C C12 0.30233(7) 0.7206(2) 0.34523(5) 0.0343(3) Uani d . 1
C C13 0.34366(7) 0.73609(19) 0.31490(5) 0.0328(3) Uani d . 1
H H13A 0.3761 0.6373 0.3146 0.039 Uiso calc R 1
C C14 0.26012(7) 0.4806(2) 0.38664(5) 0.0371(3) Uani d . 1
H H14A 0.2148 0.5389 0.3751 0.045 Uiso calc R 1
C C15 0.26938(7) 0.3105(2) 0.41726(5) 0.0376(3) Uani d . 1
C C16 0.20960(8) 0.2280(3) 0.42651(6) 0.0516(5) Uani d . 1
H H16A 0.1644 0.2863 0.4140 0.062 Uiso calc R 1
C C17 0.21716(8) 0.0632(3) 0.45369(6) 0.0579(5) Uani d . 1
H H17A 0.1772 0.0106 0.4597 0.069 Uiso calc R 1
C C18 0.28455(8) -0.0272(3) 0.47251(6) 0.0491(4) Uani d . 1
H H18A 0.2893 -0.1394 0.4910 0.059 Uiso calc R 1
C C19 0.34440(7) 0.0503(2) 0.46362(5) 0.0361(3) Uani d . 1
C C20 0.33712(7) 0.2194(2) 0.43601(5) 0.0325(3) Uani d . 1
C C21 0.50031(8) 0.7139(2) 0.08047(6) 0.0399(4) Uani d . 1
H H21A 0.4984 0.5840 0.0680 0.060 Uiso calc R 1
H H21B 0.5483 0.7649 0.0874 0.060 Uiso calc R 1
H H21C 0.4667 0.7953 0.0570 0.060 Uiso calc R 1
C C22 0.42160(8) -0.2084(2) 0.50499(5) 0.0415(4) Uani d . 1
H H22A 0.4715 -0.2466 0.5147 0.062 Uiso calc R 1
H H22B 0.3924 -0.3066 0.4843 0.062 Uiso calc R 1
H H22C 0.4070 -0.1937 0.5329 0.062 Uiso calc R 1
H H2A 0.4091(9) 0.743(3) 0.2201(7) 0.054(5) Uiso d . 1
H H4B 0.3807(11) 0.392(3) 0.4071(8) 0.071(6) Uiso d . 1

loop_
_atom_site_aniso_label
_atom_site_aniso_U_11
_atom_site_aniso_U_22
_atom_site_aniso_U_33
_atom_site_aniso_U_12
_atom_site_aniso_U_13
_atom_site_aniso_U_23
O1 0.0321(5) 0.0275(5) 0.0410(6) 0.0002(4) 0.0107(4) 0.0058(4)
O2 0.0350(5) 0.0188(5) 0.0480(7) -0.0009(4) 0.0145(5) 0.0020(4)
O3 0.0245(5) 0.0483(6) 0.0332(5) -0.0027(4) 0.0065(4) 0.0031(4)
O4 0.0207(4) 0.0419(6) 0.0408(6) 0.0003(4) 0.0099(4) -0.0004(5)
N1 0.0276(5) 0.0248(6) 0.0384(7) 0.0034(4) -0.0013(5) -0.0030(5)
N2 0.0254(5) 0.0406(7) 0.0330(6) 0.0049(5) 0.0047(5) -0.0097(5)
C1 0.0245(6) 0.0198(6) 0.0385(8) -0.0009(4) -0.0020(5) 0.0055(5)
C2 0.0246(6) 0.0247(7) 0.0393(8) -0.0014(5) -0.0015(6) 0.0072(5)
C3 0.0387(8) 0.0327(8) 0.0403(9) -0.0068(6) -0.0022(6) 0.0144(6)
C4 0.0577(10) 0.0262(7) 0.0462(10) -0.0104(6) -0.0034(8) 0.0127(7)
C5 0.0525(9) 0.0177(7) 0.0488(10) -0.0014(6) -0.0088(8) 0.0030(6)
C6 0.0316(7) 0.0219(6) 0.0385(8) 0.0016(5) -0.0058(6) 0.0023(5)
C7 0.0327(7) 0.0223(6) 0.0408(8) 0.0053(5) -0.0075(6) -0.0056(6)
C8 0.0249(6) 0.0296(7) 0.0359(8) 0.0039(5) -0.0032(6) -0.0103(6)
C9 0.0320(7) 0.0321(7) 0.0443(9) 0.0105(6) -0.0052(6) -0.0082(6)
C10 0.0334(7) 0.0411(8) 0.0483(9) 0.0173(6) -0.0013(7) -0.0141(7)
C11 0.0274(7) 0.0472(9) 0.0417(8) 0.0109(6) 0.0010(6) -0.0152(7)
C12 0.0238(6) 0.0372(8) 0.0338(8) 0.0057(5) -0.0016(5) -0.0113(6)
C13 0.0230(6) 0.0291(7) 0.0392(8) 0.0067(5) 0.0003(6) -0.0095(6)
C14 0.0215(6) 0.0564(9) 0.0301(7) 0.0070(6) 0.0038(6) -0.0090(6)
C15 0.0223(6) 0.0623(10) 0.0269(7) 0.0011(6) 0.0063(5) -0.0054(6)
C16 0.0208(7) 0.0974(14) 0.0370(9) 0.0051(7) 0.0101(6) 0.0044(9)
C17 0.0258(7) 0.1075(15) 0.0429(10) -0.0062(8) 0.0147(7) 0.0139(10)
C18 0.0299(7) 0.0806(12) 0.0361(9) -0.0060(7) 0.0099(7) 0.0115(8)
C19 0.0226(6) 0.0594(9) 0.0247(7) -0.0022(6) 0.0058(5) -0.0027(6)
C20 0.0207(6) 0.0510(9) 0.0255(7) -0.0023(5) 0.0072(5) -0.0072(6)
C21 0.0355(7) 0.0430(8) 0.0390(8) 0.0019(6) 0.0092(6) 0.0109(7)
C22 0.0342(7) 0.0578(10) 0.0287(7) -0.0065(7) 0.0053(6) 0.0059(7)

loop_
_atom_type_symbol
_atom_type_description
_atom_type_scat_dispersion_real
_atom_type_scat_dispersion_imag
_atom_type_scat_source
C C 0.0033 0.0016 'International Tables Vol C Tables 4.2.6.8 and 6.1.1.4'
H H 0.0000 0.0000 'International Tables Vol C Tables 4.2.6.8 and 6.1.1.4'
N N 0.0061 0.0033 'International Tables Vol C Tables 4.2.6.8 and 6.1.1.4'
O O 0.0106 0.0060 'International Tables Vol C Tables 4.2.6.8 and 6.1.1.4'

loop_
_geom_angle_atom_site_label_1
_geom_angle_atom_site_label_2
_geom_angle_atom_site_label_3
_geom_angle
C2 O1 C21 116.28(10)
C1 O2 H2A 101.6(10)
C19 O3 C22 117.51(11)
C20 O4 H4B 105.4(12)
C7 N1 C8 121.48(11)
C14 N2 C12 121.16(11)
O2 C1 C2 118.15(11)
O2 C1 C6 121.95(14)
C2 C1 C6 119.90(12)
O1 C2 C3 125.29(14)
O1 C2 C1 115.21(10)
C3 C2 C1 119.50(13)
C4 C3 C2 120.36(16)
C4 C3 H3A 119.8
C2 C3 H3A 119.8
C5 C4 C3 120.76(13)
C5 C4 H4A 119.6
C3 C4 H4A 119.6
C4 C5 C6 120.37(14)
C4 C5 H5A 119.8
C6 C5 H5A 119.8
C5 C6 C1 119.03(15)
C5 C6 C7 120.29(13)
C1 C6 C7 120.67(12)
N1 C7 C6 122.19(12)
N1 C7 H7A 118.9
C6 C7 H7A 118.9
C13 C8 C9 119.33(14)
C13 C8 N1 117.82(11)
C9 C8 N1 122.69(13)
C10 C9 C8 119.34(14)
C10 C9 H9A 120.3
C8 C9 H9A 120.3
C11 C10 C9 121.73(13)
C11 C10 H10A 119.1
C9 C10 H10A 119.1
C10 C11 C12 119.31(15)
C10 C11 H11A 120.3
C12 C11 H11A 120.3
C13 C12 C11 119.31(14)
C13 C12 N2 117.69(11)
C11 C12 N2 122.98(14)
C8 C13 C12 120.98(12)
C8 C13 H13A 119.5
C12 C13 H13A 119.5
N2 C14 C15 122.10(12)
N2 C14 H14A 118.9
C15 C14 H14A 118.9
C16 C15 C20 118.94(15)
C16 C15 C14 120.17(13)
C20 C15 C14 120.81(12)
C17 C16 C15 120.66(14)
C17 C16 H16A 119.7
C15 C16 H16A 119.7
C16 C17 C18 120.46(14)
C16 C17 H17A 119.8
C18 C17 H17A 119.8
C19 C18 C17 120.09(17)
C19 C18 H18A 120.0
C17 C18 H18A 120.0
O3 C19 C18 124.81(15)
O3 C19 C20 115.43(12)
C18 C19 C20 119.76(13)
O4 C20 C19 118.02(12)
O4 C20 C15 121.89(13)
C19 C20 C15 120.08(12)
O1 C21 H21A 109.5
O1 C21 H21B 109.5
H21A C21 H21B 109.5
O1 C21 H21C 109.5
H21A C21 H21C 109.5
H21B C21 H21C 109.5
O3 C22 H22A 109.5
O3 C22 H22B 109.5
H22A C22 H22B 109.5
O3 C22 H22C 109.5
H22A C22 H22C 109.5
H22B C22 H22C 109.5

loop_
_geom_bond_atom_site_label_1
_geom_bond_atom_site_label_2
_geom_bond_distance
O1 C2 1.3602(16)
O1 C21 1.4285(18)
O2 C1 1.3506(15)
O2 H2A 0.975(18)
O3 C19 1.3704(16)
O3 C22 1.4229(18)
O4 C20 1.3547(16)
O4 H4B 0.91(2)
N1 C7 1.2884(18)
N1 C8 1.4156(19)
N2 C14 1.2838(18)
N2 C12 1.4156(19)
C1 C2 1.406(2)
C1 C6 1.4076(19)
C2 C3 1.3895(18)
C3 C4 1.388(2)
C3 H3A 0.9300
C4 C5 1.371(3)
C4 H4A 0.9300
C5 C6 1.407(2)
C5 H5A 0.9300
C6 C7 1.445(2)
C7 H7A 0.9300
C8 C13 1.387(2)
C8 C9 1.4036(18)
C9 C10 1.380(2)
C9 H9A 0.9300
C10 C11 1.376(2)
C10 H10A 0.9300
C11 C12 1.4051(18)
C11 H11A 0.9300
C12 C13 1.390(2)
C13 H13A 0.9300
C14 C15 1.448(2)
C14 H14A 0.9300
C15 C16 1.404(2)
C15 C20 1.4045(19)
C16 C17 1.364(3)
C16 H16A 0.9300
C17 C18 1.397(2)
C17 H17A 0.9300
C18 C19 1.387(2)
C18 H18A 0.9300
C19 C20 1.396(2)
C21 H21A 0.9600
C21 H21B 0.9600
C21 H21C 0.9600
C22 H22A 0.9600
C22 H22B 0.9600
C22 H22C 0.9600

loop_
_geom_hbond_atom_site_label_D
_geom_hbond_atom_site_label_H
_geom_hbond_atom_site_label_A
_geom_hbond_site_symmetry_A
_geom_hbond_distance_DH
_geom_hbond_distance_HA
_geom_hbond_distance_DA
_geom_hbond_angle_DHA
_geom_hbond_publ_flag
O2 H2A N1 1_555 0.98(2) 1.67(2) 2.590(2) 155(2) y
O4 H4B N2 1_555 0.91(2) 1.75(2) 2.592(2) 151(2) y
C4 H4A O1 1_565 0.93 2.50 3.340(2) 151 y
C5 H5A O2 1_565 0.93 2.45 3.296(2) 151 y
C22 H22A O4 5_656 0.96 2.60 3.502(2) 157 y
C9 H9A Cg1 4_555 0.93 2.86 3.709(2) 152 y
C11 H11A Cg2 1_565 0.93 2.9084 3.351(2) 111 y

loop_
_geom_torsion_atom_site_label_1
_geom_torsion_atom_site_label_2
_geom_torsion_atom_site_label_3
_geom_torsion_atom_site_label_4
_geom_torsion
C21 O1 C2 C3 -11.33(18)
C21 O1 C2 C1 168.48(11)
O2 C1 C2 O1 2.78(17)
C6 C1 C2 O1 -176.44(11)
O2 C1 C2 C3 -177.40(11)
C6 C1 C2 C3 3.38(19)
O1 C2 C3 C4 177.57(13)
C1 C2 C3 C4 -2.2(2)
C2 C3 C4 C5 -0.3(2)
C3 C4 C5 C6 1.7(2)
C4 C5 C6 C1 -0.5(2)
C4 C5 C6 C7 -179.89(13)
O2 C1 C6 C5 178.77(12)
C2 C1 C6 C5 -2.04(19)
O2 C1 C6 C7 -1.82(19)
C2 C1 C6 C7 177.37(11)
C8 N1 C7 C6 -174.64(11)
C5 C6 C7 N1 -178.56(12)
C1 C6 C7 N1 2.0(2)
C7 N1 C8 C13 -154.90(12)
C7 N1 C8 C9 29.79(19)
C13 C8 C9 C10 0.27(19)
N1 C8 C9 C10 175.51(13)
C8 C9 C10 C11 -0.5(2)
C9 C10 C11 C12 0.2(2)
C10 C11 C12 C13 0.4(2)
C10 C11 C12 N2 178.88(13)
C14 N2 C12 C13 -148.15(13)
C14 N2 C12 C11 33.3(2)
C9 C8 C13 C12 0.31(19)
N1 C8 C13 C12 -175.16(12)
C11 C12 C13 C8 -0.6(2)
N2 C12 C13 C8 -179.22(11)
C12 N2 C14 C15 -179.64(12)
N2 C14 C15 C16 -175.80(14)
N2 C14 C15 C20 0.8(2)
C20 C15 C16 C17 0.7(2)
C14 C15 C16 C17 177.33(16)
C15 C16 C17 C18 -0.5(3)
C16 C17 C18 C19 -0.1(3)
C22 O3 C19 C18 4.0(2)
C22 O3 C19 C20 -175.40(12)
C17 C18 C19 O3 -179.07(15)
C17 C18 C19 C20 0.3(3)
O3 C19 C20 O4 0.32(19)
C18 C19 C20 O4 -179.14(14)
O3 C19 C20 C15 179.36(13)
C18 C19 C20 C15 -0.1(2)
C16 C15 C20 O4 178.60(13)
C14 C15 C20 O4 2.0(2)
C16 C15 C20 C19 -0.4(2)
C14 C15 C20 C19 -177.03(13)

loop_
_cod_related_entry_id
_cod_related_entry_database
_cod_related_entry_code
1 ChemSpider 30655287
